data_7060808
loop_
_publ_author_name
'Custodio, Jean M. F.'
'Vaz, Wesley F.'
'Bernardes, Aline'
'Moura, Andrea F.'
'Oliver, Allen G.'
'Moln\'ar, Szil\'ard'
'Perj\'esi, P\'al'
'Noda-Perez, Caridad'

_publ_section_title
;
 Alternative mechanisms of action for the apoptotic activity of
 terpenoid-like chalcone derivatives
;
_journal_issue 34
_journal_name_full 'New Journal of Chemistry'
_journal_page_first 15267
_journal_page_last 15279
_journal_paper_doi 10.1039/D1NJ02086B
_journal_volume 45
_journal_year 2021
_chemical_formula_moiety '2(C10 H11.5 F0.5 O0.5)'
_chemical_formula_sum 'C20 H23 F O'
_chemical_formula_weight 298.38
_chemical_name_systematic 1E,4E-1-(4-fluorophenyl)-5-(2,6,6-trimethylcyclohexen-1-yl)penta-1,4-dien-3-one
_space_group_crystal_system orthorhombic
_space_group_IT_number 19
_space_group_name_Hall 'P 2ac 2ab'
_space_group_name_H-M_alt 'P 21 21 21'
_atom_sites_solution_hydrogens geom
_atom_sites_solution_primary dual
_audit_creation_date 2021-03-18
_audit_creation_method
;
Olex2 1.3
(compiled 2019.09.11 svn.r3662 for OlexSys, GUI svn.r5938)
;
_audit_update_record
;
2021-04-28 deposited with the CCDC.	2021-07-09 downloaded from the CCDC.
;
_cell_angle_alpha 90
_cell_angle_beta 90
_cell_angle_gamma 90
_cell_formula_units_Z 8
_cell_length_a 21.691(3)
_cell_length_b 14.305(3)
_cell_length_c 10.6099(14)
_cell_measurement_reflns_used 7603
_cell_measurement_temperature 296.15
_cell_measurement_theta_max 22.82
_cell_measurement_theta_min 2.36
_cell_volume 3292.1(9)
_computing_cell_refinement 'SAINT V8.38A (?, 2016)'
_computing_data_reduction 'SAINT V8.38A (?, 2016)'
_computing_molecular_graphics 'Olex2 1.3 (Dolomanov et al., 2009)'
_computing_publication_material 'Olex2 1.3 (Dolomanov et al., 2009)'
_computing_structure_refinement 'ShelXL 2018/1 (Sheldrick, 2015)'
_computing_structure_solution 'SHELXT 2018/2 (Sheldrick, 2018)'
_diffrn_ambient_temperature 296.15
_diffrn_measured_fraction_theta_full 1.000
_diffrn_measured_fraction_theta_max 1.000
_diffrn_measurement_device_type 'Bruker APEX-II CCD'
_diffrn_measurement_method '\f and \w scans'
_diffrn_radiation_type MoK\a
_diffrn_radiation_wavelength 0.71073
_diffrn_reflns_av_R_equivalents 0.0900
_diffrn_reflns_av_unetI/netI 0.0476
_diffrn_reflns_Laue_measured_fraction_full 1.000
_diffrn_reflns_Laue_measured_fraction_max 1.000
_diffrn_reflns_limit_h_max 27
_diffrn_reflns_limit_h_min -27
_diffrn_reflns_limit_k_max 18
_diffrn_reflns_limit_k_min -18
_diffrn_reflns_limit_l_max 13
_diffrn_reflns_limit_l_min -13
_diffrn_reflns_number 70248
_diffrn_reflns_point_group_measured_fraction_full 1.000
_diffrn_reflns_point_group_measured_fraction_max 1.000
_diffrn_reflns_theta_full 25.242
_diffrn_reflns_theta_max 27.102
_diffrn_reflns_theta_min 1.705
_diffrn_source_current 35.0
_diffrn_source_power 1.75
_diffrn_source_voltage 50.0
_diffrn_standards_number 0
_exptl_absorpt_coefficient_mu 0.080
_exptl_absorpt_correction_T_max 0.7457
_exptl_absorpt_correction_T_min 0.6953
_exptl_absorpt_correction_type none
_exptl_absorpt_process_details
;
SADABS-2016/2 (Bruker,2016/2) was used for absorption correction.
wR2(int) was 0.0616 before and 0.0532 after correction.
The Ratio of minimum to maximum transmission is 0.9324.
The \l/2 correction factor is Not present.
;
_exptl_crystal_colour colourless
_exptl_crystal_colour_primary colourless
_exptl_crystal_density_diffrn 1.204
_exptl_crystal_description plaque
_exptl_crystal_F_000 1280
_exptl_crystal_recrystallization_method 'Re-crystallisation from solvent: Methanol'
_refine_diff_density_max 0.148
_refine_diff_density_min -0.211
_refine_diff_density_rms 0.041
_refine_ls_abs_structure_details
;
 Refined as an inversion twin.
;
_refine_ls_abs_structure_Flack 0.1(12)
_refine_ls_extinction_method none
_refine_ls_goodness_of_fit_ref 1.026
_refine_ls_hydrogen_treatment constr
_refine_ls_matrix_type full
_refine_ls_number_parameters 441
_refine_ls_number_reflns 7256
_refine_ls_number_restraints 72
_refine_ls_restrained_S_all 1.023
_refine_ls_R_factor_all 0.0815
_refine_ls_R_factor_gt 0.0458
_refine_ls_shift/su_max 0.000
_refine_ls_shift/su_mean 0.000
_refine_ls_structure_factor_coef Fsqd
_refine_ls_weighting_details 'w=1/[\s^2^(Fo^2^)+(0.0473P)^2^+0.2336P] where P=(Fo^2^+2Fc^2^)/3'
_refine_ls_weighting_scheme calc
_refine_ls_wR_factor_gt 0.0894
_refine_ls_wR_factor_ref 0.1010
_reflns_Friedel_coverage 0.787
_reflns_Friedel_fraction_full 1.000
_reflns_Friedel_fraction_max 1.000
_reflns_number_gt 5127
_reflns_number_total 7256
_reflns_threshold_expression 'I > 2\s(I)'
_cod_data_source_file d1nj02086b2.cif
_cod_data_source_block brf4
_cod_depositor_comments 'Adding full bibliography for 7060808.cif.'
_cod_original_cell_volume 3292.3(9)
_cod_database_code 7060808
_shelx_shelxl_version_number 2018/1
_shelx_space_group_comment
;
The symmetry employed for this shelxl refinement is uniquely defined
by the following loop, which should always be used as a source of
symmetry information in preference to the above space-group names.
They are only intended as comments.
;
_olex2_refinement_description
;
1. Twinned data refinement
 Scales: 0.9(12)
 0.1(12)
2. Fixed Uiso
 At 1.2 times of:
  All C(H) groups, All C(H,H) groups, All C(H,H,H,H) groups
 At 1.5 times of:
  All C(H,H,H) groups
3. Uiso/Uaniso restraints and constraints
C1A \\sim C15B \\sim C14 \\sim C15 \\sim C14A \\sim C1B \\sim C14B \\sim C15A:
within 1.7A with sigma of 0.01 and sigma for terminal atoms of 0.02 within 1.7A
4. Others
 Sof(H16G)=Sof(H16H)=Sof(H16C)=Sof(H16D)=Sof(C14B)=Sof(H14A)=Sof(H14B)=
 Sof(C15B)=Sof(H15C)=Sof(H15D)=Sof(C15)=Sof(H15E)=Sof(H15F)=Sof(C1B)=Sof(H1BA)=
 Sof(H1BB)=1-FVAR(1)
 Sof(H16E)=Sof(H16F)=Sof(H16A)=Sof(H16B)=Sof(C15A)=Sof(H15A)=Sof(H15B)=
 Sof(C14)=Sof(H14E)=Sof(H14F)=Sof(C14A)=Sof(H14C)=Sof(H14D)=Sof(C1A)=Sof(H1AA)=
 Sof(H1AB)=FVAR(1)
5.a Secondary CH2 refined with riding coordinates:
 C16*(H16G,H16H), C16*(H16E,H16F), C16(H16C,H16D), C16(H16A,H16B), C14B(H14A,
 H14B), C15A(H15A,H15B), C15B(H15C,H15D), C14(H14E,H14F), C15(H15E,H15F),
 C14A(H14C,H14D), C1A(H1AA,H1AB), C1B(H1BA,H1BB)
5.b Aromatic/amide H refined with riding coordinates:
 C7(H7), C5*(H5*), C11(H11), C10(H10), C7*(H7*), C8*(H8*), C5(H5), C11*(H11*),
 C8(H8), C1(H1), C10*(H10*), C4*(H4*), C4(H4), C2(H2), C1*(H1*), C2*(H2*)
5.c Idealised Me refined as rotating group:
 C18(H18A,H18B,H18C), C18*(H18D,H18E,H18F), C20*(H20D,H20E,H20F), C20(H20A,
 H20B,H20C), C19*(H19D,H19E,H19F), C19(H19A,H19B,H19C)
;
_olex2_submission_special_instructions 'No special instructions were received'

loop_
_space_group_symop_operation_xyz
'x, y, z'
'-x+1/2, -y, z+1/2'
'-x, y+1/2, -z+1/2'
'x+1/2, -y+1/2, -z'

loop_
_atom_site_label
_atom_site_type_symbol
_atom_site_fract_x
_atom_site_fract_y
_atom_site_fract_z
_atom_site_U_iso_or_equiv
_atom_site_adp_type
_atom_site_occupancy
_atom_site_site_symmetry_order
_atom_site_calc_flag
_atom_site_refinement_flags_posn
_atom_site_refinement_flags_adp
_atom_site_refinement_flags_occupancy
_atom_site_disorder_assembly
_atom_site_disorder_group
F1 F 0.69784(8) 0.76821(11) 0.24896(19) 0.0442(5) Uani 1 1 d . . . . .
F1* F 0.70085(10) -0.19191(12) 0.7517(2) 0.0540(6) Uani 1 1 d . . . . .
O1 O 0.67178(10) 0.26476(14) -0.15063(18) 0.0318(5) Uani 1 1 d . . . . .
O1* O 0.67550(10) 0.31048(14) 0.34904(18) 0.0336(5) Uani 1 1 d . . . . .
C6* C 0.68441(13) 0.0568(2) 0.5613(3) 0.0219(7) Uani 1 1 d . . . . .
C7 C 0.67725(12) 0.4293(2) -0.0060(3) 0.0236(7) Uani 1 1 d . . . . .
H7 H 0.675532 0.433528 -0.093378 0.028 Uiso 1 1 calc R U . . .
C9* C 0.66102(13) 0.3125(2) 0.4608(3) 0.0233(6) Uani 1 1 d . . . . .
C17* C 0.59864(13) 0.57434(19) 0.6734(3) 0.0243(6) Uani 1 1 d . . . . .
C9 C 0.66004(13) 0.2625(2) -0.0370(3) 0.0225(7) Uani 1 1 d . . . . .
C5* C 0.69237(12) 0.0551(2) 0.6910(3) 0.0239(7) Uani 1 1 d . . . . .
H5* H 0.693869 0.111152 0.735370 0.029 Uiso 1 1 calc R U . . .
C12 C 0.57152(12) 0.09391(19) 0.1822(3) 0.0214(6) Uani 1 1 d . . . . .
C17 C 0.59140(12) 0.0050(2) 0.1751(3) 0.0232(6) Uani 1 1 d . . . . .
C6 C 0.68531(13) 0.5168(2) 0.0626(3) 0.0222(7) Uani 1 1 d . . . . .
C11 C 0.60682(12) 0.17312(19) 0.1302(3) 0.0227(6) Uani 1 1 d . . . . .
H11 H 0.612547 0.224289 0.183034 0.027 Uiso 1 1 calc R U . . .
C10 C 0.63120(13) 0.17880(19) 0.0161(3) 0.0235(6) Uani 1 1 d . . . . .
H10 H 0.629887 0.125581 -0.034217 0.028 Uiso 1 1 calc R U . . .
C7* C 0.67764(13) 0.1447(2) 0.4916(3) 0.0243(7) Uani 1 1 d . . . . .
H7* H 0.679513 0.141148 0.404123 0.029 Uiso 1 1 calc R U . . .
C8* C 0.66912(13) 0.2284(2) 0.5412(3) 0.0232(6) Uani 1 1 d . . . . .
H8* H 0.668176 0.234814 0.628369 0.028 Uiso 1 1 calc R U . . .
C5 C 0.69699(12) 0.5203(2) 0.1918(3) 0.0233(7) Uani 1 1 d . . . . .
H5 H 0.701516 0.464873 0.236743 0.028 Uiso 1 1 calc R U . . .
C3 C 0.69457(13) 0.6850(2) 0.1862(3) 0.0290(7) Uani 1 1 d . . . . .
C11* C 0.60984(12) 0.40545(19) 0.6285(3) 0.0230(6) Uani 1 1 d . . . . .
H11* H 0.614498 0.354520 0.682135 0.028 Uiso 1 1 calc R U . . .
C13* C 0.51417(13) 0.4624(2) 0.7399(3) 0.0284(7) Uani 1 1 d . . . . .
C12* C 0.57642(12) 0.4869(2) 0.6798(3) 0.0234(6) Uani 1 1 d . . . . .
C8 C 0.67208(13) 0.3440(2) 0.0433(3) 0.0226(7) Uani 1 1 d . . . . .
H8 H 0.676158 0.335984 0.129913 0.027 Uiso 1 1 calc R U . . .
C1 C 0.67970(13) 0.6010(2) -0.0023(3) 0.0299(7) Uani 1 1 d . . . . .
H1 H 0.673055 0.600043 -0.088927 0.036 Uiso 1 1 calc R U . . .
C10* C 0.63399(13) 0.39705(19) 0.5138(3) 0.0249(6) Uani 1 1 d . . . . .
H10* H 0.633595 0.449940 0.462817 0.030 Uiso 1 1 calc R U . . .
C13 C 0.51038(12) 0.1219(2) 0.2438(3) 0.0274(7) Uani 1 1 d . . . . .
C4* C 0.69812(12) -0.02848(19) 0.7554(3) 0.0271(7) Uani 1 1 d . . . . .
H4* H 0.703618 -0.029585 0.842321 0.033 Uiso 1 1 calc R U . . .
C4 C 0.70192(12) 0.6043(2) 0.2537(3) 0.0277(7) Uani 1 1 d . . . . .
H4 H 0.710088 0.606254 0.339700 0.033 Uiso 1 1 calc R U . . .
C18 C 0.65134(12) -0.0248(2) 0.1173(3) 0.0272(7) Uani 1 1 d . . . . .
H18A H 0.643679 -0.052757 0.036551 0.041 Uiso 1 1 calc R U . . .
H18B H 0.671192 -0.069398 0.171327 0.041 Uiso 1 1 calc R U . . .
H18C H 0.677524 0.028778 0.106967 0.041 Uiso 1 1 calc R U . . .
C2 C 0.68380(15) 0.6862(2) 0.0593(3) 0.0340(8) Uani 1 1 d . . . . .
H2 H 0.679372 0.742272 0.015868 0.041 Uiso 1 1 calc R U . . .
C1* C 0.68234(14) -0.0280(2) 0.4970(3) 0.0301(7) Uani 1 1 d . . . . .
H1* H 0.677020 -0.027975 0.409987 0.036 Uiso 1 1 calc R U . . .
C3* C 0.69545(15) -0.1101(2) 0.6866(3) 0.0341(8) Uani 1 1 d . . . . .
C18* C 0.65990(13) 0.6008(2) 0.6187(3) 0.0304(7) Uani 1 1 d . . . . .
H18D H 0.683850 0.545354 0.604240 0.046 Uiso 1 1 calc R U . . .
H18E H 0.681348 0.640888 0.676446 0.046 Uiso 1 1 calc R U . . .
H18F H 0.653755 0.632978 0.540300 0.046 Uiso 1 1 calc R U . . .
C16* C 0.56350(14) 0.6573(2) 0.7243(3) 0.0342(8) Uani 1 1 d . . . . .
H16G H 0.568040 0.709568 0.666798 0.041 Uiso 0.538(7) 1 calc R U P A 2
H16H H 0.580933 0.675500 0.804839 0.041 Uiso 0.538(7) 1 calc R U P A 2
H16E H 0.592294 0.701007 0.762002 0.041 Uiso 0.462(7) 1 calc R U P A 1
H16F H 0.542880 0.688933 0.655295 0.041 Uiso 0.462(7) 1 calc R U P A 1
C2* C 0.68803(16) -0.1122(2) 0.5599(3) 0.0380(9) Uani 1 1 d . . . . .
H2* H 0.686795 -0.168587 0.516468 0.046 Uiso 1 1 calc R U . . .
C20* C 0.52165(16) 0.3943(3) 0.8488(3) 0.0489(10) Uani 1 1 d . . . . .
H20D H 0.540802 0.337971 0.818895 0.073 Uiso 1 1 calc R U . . .
H20E H 0.481894 0.379747 0.883357 0.073 Uiso 1 1 calc R U . . .
H20F H 0.546988 0.422065 0.912787 0.073 Uiso 1 1 calc R U . . .
C20 C 0.52010(15) 0.1907(3) 0.3505(3) 0.0454(9) Uani 1 1 d . . . . .
H20A H 0.537172 0.247599 0.317660 0.068 Uiso 1 1 calc R U . . .
H20B H 0.547976 0.164354 0.411180 0.068 Uiso 1 1 calc R U . . .
H20C H 0.481304 0.203736 0.390380 0.068 Uiso 1 1 calc R U . . .
C19* C 0.47269(15) 0.4169(3) 0.6412(3) 0.0478(9) Uani 1 1 d . . . . .
H19D H 0.467132 0.459073 0.571700 0.072 Uiso 1 1 calc R U . . .
H19E H 0.433357 0.402822 0.678055 0.072 Uiso 1 1 calc R U . . .
H19F H 0.491490 0.360243 0.611643 0.072 Uiso 1 1 calc R U . . .
C19 C 0.46903(15) 0.1681(3) 0.1451(3) 0.0480(9) Uani 1 1 d . . . . .
H19A H 0.430987 0.186994 0.183747 0.072 Uiso 1 1 calc R U . . .
H19B H 0.460621 0.124490 0.078585 0.072 Uiso 1 1 calc R U . . .
H19C H 0.489531 0.221991 0.111088 0.072 Uiso 1 1 calc R U . . .
C16 C 0.55446(14) -0.0753(2) 0.2269(3) 0.0319(8) Uani 1 1 d . . . . .
H16C H 0.571643 -0.093934 0.307528 0.038 Uiso 0.538(7) 1 calc R U P A 2
H16D H 0.557807 -0.128136 0.170015 0.038 Uiso 0.538(7) 1 calc R U P A 2
H16A H 0.533788 -0.107008 0.158038 0.038 Uiso 0.462(7) 1 calc R U P A 1
H16B H 0.582190 -0.119712 0.266455 0.038 Uiso 0.462(7) 1 calc R U P A 1
C14B C 0.4849(3) -0.0502(4) 0.2449(8) 0.0348(16) Uani 0.538(7) 1 d . U P A 2
H14A H 0.465188 -0.041181 0.163685 0.042 Uiso 0.538(7) 1 calc R U P A 2
H14B H 0.463670 -0.100082 0.289105 0.042 Uiso 0.538(7) 1 calc R U P A 2
C15A C 0.5076(4) -0.0445(5) 0.3209(9) 0.039(2) Uani 0.462(7) 1 d . U P A 1
H15A H 0.480510 -0.096135 0.341931 0.047 Uiso 0.462(7) 1 calc R U P A 1
H15B H 0.527871 -0.023749 0.397456 0.047 Uiso 0.462(7) 1 calc R U P A 1
C15B C 0.4934(3) 0.6351(5) 0.7417(8) 0.0436(18) Uani 0.538(7) 1 d . U P A 2
H15C H 0.473413 0.685292 0.787514 0.052 Uiso 0.538(7) 1 calc R U P A 2
H15D H 0.473627 0.628926 0.660135 0.052 Uiso 0.538(7) 1 calc R U P A 2
C14 C 0.5166(4) 0.6289(5) 0.8209(8) 0.0363(19) Uani 0.462(7) 1 d . U P A 1
H14E H 0.536789 0.604068 0.895295 0.044 Uiso 0.462(7) 1 calc R U P A 1
H14F H 0.491738 0.682225 0.845616 0.044 Uiso 0.462(7) 1 calc R U P A 1
C15 C 0.4880(5) 0.5443(7) 0.8147(8) 0.037(2) Uani 0.538(7) 1 d . U P A 2
H15E H 0.445028 0.532387 0.833821 0.045 Uiso 0.538(7) 1 calc R U P A 2
H15F H 0.510136 0.550027 0.893787 0.045 Uiso 0.538(7) 1 calc R U P A 2
C14A C 0.4716(5) 0.0329(8) 0.2657(10) 0.038(2) Uani 0.462(7) 1 d . U P A 1
H14C H 0.437594 0.047785 0.321455 0.046 Uiso 0.462(7) 1 calc R U P A 1
H14D H 0.454442 0.012595 0.185872 0.046 Uiso 0.462(7) 1 calc R U P A 1
C1A C 0.4776(5) 0.5563(8) 0.7612(10) 0.037(2) Uani 0.462(7) 1 d . U P A 1
H1AA H 0.462704 0.579246 0.680677 0.044 Uiso 0.462(7) 1 calc R U P A 1
H1AB H 0.442094 0.544200 0.814302 0.044 Uiso 0.462(7) 1 calc R U P A 1
C1B C 0.4827(4) 0.0401(7) 0.3219(8) 0.0347(19) Uani 0.538(7) 1 d . U P A 2
H1BA H 0.506031 0.032239 0.399180 0.042 Uiso 0.538(7) 1 calc R U P A 2
H1BB H 0.440382 0.054420 0.344165 0.042 Uiso 0.538(7) 1 calc R U P A 2

loop_
_atom_site_aniso_label
_atom_site_aniso_U_11
_atom_site_aniso_U_22
_atom_site_aniso_U_33
_atom_site_aniso_U_23
_atom_site_aniso_U_13
_atom_site_aniso_U_12
F1 0.0515(12) 0.0214(9) 0.0596(12) -0.0097(10) -0.0057(10) 0.0007(8)
F1* 0.0787(15) 0.0242(11) 0.0591(13) 0.0125(11) -0.0155(12) -0.0057(10)
O1 0.0472(13) 0.0284(11) 0.0197(11) 0.0006(9) 0.0060(10) -0.0001(10)
O1* 0.0536(14) 0.0299(12) 0.0172(10) 0.0004(8) 0.0021(10) 0.0037(10)
C6* 0.0203(15) 0.0209(16) 0.0246(16) -0.0003(12) -0.0002(12) -0.0004(12)
C7 0.0221(15) 0.0301(18) 0.0186(15) -0.0012(13) 0.0011(13) 0.0002(13)
C9* 0.0270(16) 0.0241(16) 0.0189(15) 0.0009(12) -0.0014(12) -0.0005(12)
C17* 0.0267(15) 0.0242(16) 0.0219(15) 0.0004(12) -0.0028(12) 0.0047(12)
C9 0.0232(15) 0.0257(16) 0.0184(15) -0.0004(13) -0.0010(12) 0.0021(13)
C5* 0.0198(15) 0.0236(16) 0.0283(16) -0.0016(12) 0.0033(13) 0.0014(12)
C12 0.0230(14) 0.0226(16) 0.0187(14) 0.0009(12) -0.0024(12) -0.0031(12)
C17 0.0239(14) 0.0246(16) 0.0211(15) -0.0001(12) -0.0011(12) -0.0050(13)
C6 0.0165(15) 0.0244(16) 0.0258(17) 0.0010(13) 0.0039(13) -0.0015(12)
C11 0.0227(15) 0.0229(15) 0.0227(16) -0.0026(13) -0.0005(12) 0.0004(12)
C10 0.0285(16) 0.0204(15) 0.0217(16) -0.0019(12) -0.0032(13) -0.0006(13)
C7* 0.0236(15) 0.0288(18) 0.0206(15) -0.0027(13) 0.0009(13) -0.0002(13)
C8* 0.0288(17) 0.0246(16) 0.0160(13) -0.0011(12) 0.0008(12) 0.0019(13)
C5 0.0226(15) 0.0231(17) 0.0243(16) 0.0048(13) 0.0020(13) 0.0020(12)
C3 0.0255(16) 0.0197(17) 0.0418(19) -0.0059(14) -0.0013(14) -0.0012(13)
C11* 0.0240(15) 0.0204(15) 0.0247(16) 0.0020(13) -0.0016(13) 0.0032(12)
C13* 0.0255(15) 0.0290(17) 0.0307(17) -0.0027(14) 0.0024(15) 0.0021(13)
C12* 0.0210(14) 0.0276(17) 0.0217(15) -0.0001(12) -0.0002(12) 0.0055(12)
C8 0.0261(16) 0.0244(16) 0.0172(14) 0.0008(13) 0.0014(12) -0.0027(13)
C1 0.0318(17) 0.0301(18) 0.0276(16) 0.0070(14) -0.0039(14) -0.0008(14)
C10* 0.0287(16) 0.0232(16) 0.0227(16) 0.0026(13) -0.0039(13) -0.0003(13)
C13 0.0195(14) 0.0307(17) 0.0321(16) -0.0014(14) 0.0042(13) 0.0001(12)
C4* 0.0254(15) 0.0305(17) 0.0256(15) 0.0037(14) -0.0005(14) -0.0022(13)
C4 0.0252(15) 0.0307(18) 0.0270(16) -0.0011(15) 0.0001(14) 0.0002(13)
C18 0.0264(15) 0.0234(16) 0.0318(17) -0.0001(13) -0.0004(13) 0.0030(12)
C2 0.0375(19) 0.0213(17) 0.043(2) 0.0082(14) -0.0040(16) -0.0026(14)
C1* 0.0330(18) 0.0286(18) 0.0289(17) -0.0068(14) -0.0021(15) -0.0001(14)
C3* 0.0377(19) 0.0194(17) 0.045(2) 0.0091(15) -0.0052(16) -0.0033(14)
C18* 0.0322(17) 0.0259(16) 0.0332(17) -0.0008(14) 0.0025(14) 0.0002(13)
C16* 0.0406(18) 0.0248(17) 0.0371(19) -0.0018(14) 0.0079(14) 0.0052(14)
C2* 0.052(2) 0.0180(17) 0.044(2) -0.0080(15) -0.0081(18) -0.0044(15)
C20* 0.0314(18) 0.075(3) 0.040(2) 0.0168(19) 0.0040(17) -0.0086(18)
C20 0.0313(18) 0.073(3) 0.0316(18) -0.0182(18) 0.0041(15) 0.0110(17)
C19* 0.0301(18) 0.074(3) 0.040(2) 0.0063(19) -0.0055(16) -0.0152(17)
C19 0.0312(19) 0.076(3) 0.0364(19) -0.0025(19) -0.0058(16) 0.0157(18)
C16 0.0397(18) 0.0234(16) 0.0325(19) 0.0015(14) 0.0069(15) -0.0053(13)
C14B 0.032(3) 0.032(3) 0.040(4) -0.001(3) 0.006(3) -0.015(3)
C15A 0.045(4) 0.030(4) 0.043(5) 0.000(4) 0.021(4) -0.010(3)
C15B 0.043(4) 0.035(4) 0.053(4) -0.004(4) 0.009(3) 0.015(3)
C14 0.041(4) 0.031(4) 0.037(4) 0.003(3) 0.006(3) 0.013(3)
C15 0.031(4) 0.038(4) 0.042(5) 0.004(4) 0.008(4) 0.009(3)
C14A 0.031(4) 0.042(4) 0.041(5) -0.007(5) 0.012(5) -0.009(3)
C1A 0.031(4) 0.041(5) 0.039(5) 0.008(5) 0.010(5) 0.011(4)
C1B 0.030(4) 0.034(4) 0.040(5) -0.001(4) 0.013(4) -0.006(3)

loop_
_atom_type_symbol
_atom_type_description
_atom_type_scat_dispersion_real
_atom_type_scat_dispersion_imag
_atom_type_scat_source
C C 0.0033 0.0016 'International Tables Vol C Tables 4.2.6.8 and 6.1.1.4'
H H 0.0000 0.0000 'International Tables Vol C Tables 4.2.6.8 and 6.1.1.4'
F F 0.0171 0.0103 'International Tables Vol C Tables 4.2.6.8 and 6.1.1.4'
O O 0.0106 0.0060 'International Tables Vol C Tables 4.2.6.8 and 6.1.1.4'

loop_
_geom_angle_atom_site_label_1
_geom_angle_atom_site_label_2
_geom_angle_atom_site_label_3
_geom_angle
_geom_angle_site_symmetry_1
_geom_angle_site_symmetry_3
_geom_angle_publ_flag
C5* C6* C7* 121.9(3) . . ?
C5* C6* C1* 118.3(3) . . ?
C1* C6* C7* 119.8(3) . . ?
C6 C7 H7 116.6 . . ?
C8 C7 H7 116.6 . . ?
C8 C7 C6 126.9(3) . . ?
O1* C9* C8* 120.4(3) . . ?
O1* C9* C10* 119.7(3) . . ?
C10* C9* C8* 119.9(2) . . ?
C12* C17* C18* 125.0(3) . . ?
C12* C17* C16* 122.2(3) . . ?
C18* C17* C16* 112.8(2) . . ?
O1 C9 C10 119.1(3) . . ?
O1 C9 C8 120.7(3) . . ?
C10 C9 C8 120.2(2) . . ?
C6* C5* H5* 119.4 . . ?
C4* C5* C6* 121.1(3) . . ?
C4* C5* H5* 119.4 . . ?
C17 C12 C11 122.7(2) . . ?
C17 C12 C13 123.2(2) . . ?
C11 C12 C13 114.1(2) . . ?
C12 C17 C18 124.7(3) . . ?
C12 C17 C16 122.1(3) . . ?
C18 C17 C16 113.3(2) . . ?
C5 C6 C7 122.9(3) . . ?
C1 C6 C7 119.0(3) . . ?
C1 C6 C5 118.1(3) . . ?
C12 C11 H11 116.7 . . ?
C10 C11 C12 126.6(3) . . ?
C10 C11 H11 116.7 . . ?
C9 C10 H10 117.5 . . ?
C11 C10 C9 124.9(3) . . ?
C11 C10 H10 117.5 . . ?
C6* C7* H7* 116.9 . . ?
C8* C7* C6* 126.2(3) . . ?
C8* C7* H7* 116.9 . . ?
C9* C8* H8* 119.3 . . ?
C7* C8* C9* 121.5(3) . . ?
C7* C8* H8* 119.3 . . ?
C6 C5 H5 119.5 . . ?
C4 C5 C6 121.0(3) . . ?
C4 C5 H5 119.5 . . ?
F1 C3 C4 118.3(3) . . ?
F1 C3 C2 118.6(3) . . ?
C2 C3 C4 123.1(3) . . ?
C12* C11* H11* 116.5 . . ?
C10* C11* H11* 116.5 . . ?
C10* C11* C12* 127.0(3) . . ?
C12* C13* C1A 107.9(5) . . ?
C20* C13* C12* 111.6(2) . . ?
C20* C13* C19* 108.1(3) . . ?
C20* C13* C15 97.9(4) . . ?
C20* C13* C1A 119.5(5) . . ?
C19* C13* C12* 109.3(3) . . ?
C19* C13* C1A 99.5(5) . . ?
C15 C13* C12* 111.5(4) . . ?
C15 C13* C19* 117.7(4) . . ?
C17* C12* C11* 122.7(3) . . ?
C17* C12* C13* 123.4(3) . . ?
C11* C12* C13* 113.9(2) . . ?
C7 C8 C9 121.0(3) . . ?
C7 C8 H8 119.5 . . ?
C9 C8 H8 119.5 . . ?
C6 C1 H1 119.3 . . ?
C2 C1 C6 121.4(3) . . ?
C2 C1 H1 119.3 . . ?
C9* C10* H10* 117.0 . . ?
C11* C10* C9* 125.9(3) . . ?
C11* C10* H10* 117.0 . . ?
C12 C13 C14A 108.7(5) . . ?
C12 C13 C1B 111.5(4) . . ?
C20 C13 C12 111.6(2) . . ?
C20 C13 C19 108.2(3) . . ?
C20 C13 C14A 120.0(5) . . ?
C20 C13 C1B 98.3(4) . . ?
C19 C13 C12 109.2(3) . . ?
C19 C13 C14A 98.1(5) . . ?
C19 C13 C1B 117.7(4) . . ?
C5* C4* H4* 121.1 . . ?
C3* C4* C5* 117.8(3) . . ?
C3* C4* H4* 121.1 . . ?
C5 C4 H4 120.7 . . ?
C3 C4 C5 118.6(3) . . ?
C3 C4 H4 120.7 . . ?
C17 C18 H18A 109.5 . . ?
C17 C18 H18B 109.5 . . ?
C17 C18 H18C 109.5 . . ?
H18A C18 H18B 109.5 . . ?
H18A C18 H18C 109.5 . . ?
H18B C18 H18C 109.5 . . ?
C3 C2 C1 117.7(3) . . ?
C3 C2 H2 121.2 . . ?
C1 C2 H2 121.2 . . ?
C6* C1* H1* 119.4 . . ?
C2* C1* C6* 121.3(3) . . ?
C2* C1* H1* 119.4 . . ?
F1* C3* C4* 117.1(3) . . ?
C2* C3* F1* 119.6(3) . . ?
C2* C3* C4* 123.3(3) . . ?
C17* C18* H18D 109.5 . . ?
C17* C18* H18E 109.5 . . ?
C17* C18* H18F 109.5 . . ?
H18D C18* H18E 109.5 . . ?
H18D C18* H18F 109.5 . . ?
H18E C18* H18F 109.5 . . ?
C17* C16* H16G 109.2 . . ?
C17* C16* H16H 109.2 . . ?
C17* C16* H16E 109.2 . . ?
C17* C16* H16F 109.2 . . ?
C17* C16* C15B 111.9(3) . . ?
H16G C16* H16H 107.9 . . ?
H16E C16* H16F 107.9 . . ?
C15B C16* H16G 109.2 . . ?
C15B C16* H16H 109.2 . . ?
C14 C16* C17* 112.0(4) . . ?
C14 C16* H16E 109.2 . . ?
C14 C16* H16F 109.2 . . ?
C1* C2* H2* 120.9 . . ?
C3* C2* C1* 118.1(3) . . ?
C3* C2* H2* 120.9 . . ?
C13* C20* H20D 109.5 . . ?
C13* C20* H20E 109.5 . . ?
C13* C20* H20F 109.5 . . ?
H20D C20* H20E 109.5 . . ?
H20D C20* H20F 109.5 . . ?
H20E C20* H20F 109.5 . . ?
C13 C20 H20A 109.5 . . ?
C13 C20 H20B 109.5 . . ?
C13 C20 H20C 109.5 . . ?
H20A C20 H20B 109.5 . . ?
H20A C20 H20C 109.5 . . ?
H20B C20 H20C 109.5 . . ?
C13* C19* H19D 109.5 . . ?
C13* C19* H19E 109.5 . . ?
C13* C19* H19F 109.5 . . ?
H19D C19* H19E 109.5 . . ?
H19D C19* H19F 109.5 . . ?
H19E C19* H19F 109.5 . . ?
C13 C19 H19A 109.5 . . ?
C13 C19 H19B 109.5 . . ?
C13 C19 H19C 109.5 . . ?
H19A C19 H19B 109.5 . . ?
H19A C19 H19C 109.5 . . ?
H19B C19 H19C 109.5 . . ?
C17 C16 H16C 109.1 . . ?
C17 C16 H16D 109.1 . . ?
C17 C16 H16A 109.1 . . ?
C17 C16 H16B 109.1 . . ?
C17 C16 C14B 112.5(3) . . ?
H16C C16 H16D 107.8 . . ?
H16A C16 H16B 107.8 . . ?
C14B C16 H16C 109.1 . . ?
C14B C16 H16D 109.1 . . ?
C15A C16 C17 112.5(4) . . ?
C15A C16 H16A 109.1 . . ?
C15A C16 H16B 109.1 . . ?
C16 C14B H14A 110.4 . . ?
C16 C14B H14B 110.4 . . ?
H14A C14B H14B 108.6 . . ?
C1B C14B C16 106.8(6) . . ?
C1B C14B H14A 110.4 . . ?
C1B C14B H14B 110.4 . . ?
C16 C15A H15A 110.0 . . ?
C16 C15A H15B 110.0 . . ?
H15A C15A H15B 108.4 . . ?
C14A C15A C16 108.5(7) . . ?
C14A C15A H15A 110.0 . . ?
C14A C15A H15B 110.0 . . ?
C16* C15B H15C 110.1 . . ?
C16* C15B H15D 110.1 . . ?
H15C C15B H15D 108.4 . . ?
C15 C15B C16* 108.0(6) . . ?
C15 C15B H15C 110.1 . . ?
C15 C15B H15D 110.1 . . ?
C16* C14 H14E 110.4 . . ?
C16* C14 H14F 110.4 . . ?
H14E C14 H14F 108.6 . . ?
C1A C14 C16* 106.5(7) . . ?
C1A C14 H14E 110.4 . . ?
C1A C14 H14F 110.4 . . ?
C13* C15 H15E 109.4 . . ?
C13* C15 H15F 109.4 . . ?
C15B C15 C13* 111.4(7) . . ?
C15B C15 H15E 109.4 . . ?
C15B C15 H15F 109.4 . . ?
H15E C15 H15F 108.0 . . ?
C13 C14A H14C 109.0 . . ?
C13 C14A H14D 109.0 . . ?
C15A C14A C13 113.0(8) . . ?
C15A C14A H14C 109.0 . . ?
C15A C14A H14D 109.0 . . ?
H14C C14A H14D 107.8 . . ?
C13* C1A H1AA 109.3 . . ?
C13* C1A H1AB 109.3 . . ?
C14 C1A C13* 111.8(8) . . ?
C14 C1A H1AA 109.3 . . ?
C14 C1A H1AB 109.3 . . ?
H1AA C1A H1AB 107.9 . . ?
C13 C1B H1BA 109.7 . . ?
C13 C1B H1BB 109.7 . . ?
C14B C1B C13 109.8(6) . . ?
C14B C1B H1BA 109.7 . . ?
C14B C1B H1BB 109.7 . . ?
H1BA C1B H1BB 108.2 . . ?

loop_
_geom_bond_atom_site_label_1
_geom_bond_atom_site_label_2
_geom_bond_distance
_geom_bond_site_symmetry_2
_geom_bond_publ_flag
F1 C3 1.366(3) . ?
F1* C3* 1.364(3) . ?
O1 C9 1.233(3) . ?
O1* C9* 1.227(3) . ?
C6* C5* 1.387(4) . ?
C6* C7* 1.465(4) . ?
C6* C1* 1.393(4) . ?
C7 H7 0.9300 . ?
C7 C6 1.458(4) . ?
C7 C8 1.333(4) . ?
C9* C8* 1.485(4) . ?
C9* C10* 1.457(4) . ?
C17* C12* 1.342(4) . ?
C17* C18* 1.498(4) . ?
C17* C16* 1.510(4) . ?
C9 C10 1.463(4) . ?
C9 C8 1.467(4) . ?
C5* H5* 0.9300 . ?
C5* C4* 1.383(4) . ?
C12 C17 1.346(4) . ?
C12 C11 1.474(4) . ?
C12 C13 1.532(4) . ?
C17 C18 1.499(4) . ?
C17 C16 1.505(4) . ?
C6 C5 1.395(4) . ?
C6 C1 1.393(4) . ?
C11 H11 0.9300 . ?
C11 C10 1.324(4) . ?
C10 H10 0.9300 . ?
C7* H7* 0.9300 . ?
C7* C8* 1.321(4) . ?
C8* H8* 0.9300 . ?
C5 H5 0.9300 . ?
C5 C4 1.374(4) . ?
C3 C4 1.368(4) . ?
C3 C2 1.366(4) . ?
C11* H11* 0.9300 . ?
C11* C12* 1.477(4) . ?
C11* C10* 1.331(4) . ?
C13* C12* 1.534(4) . ?
C13* C20* 1.519(5) . ?
C13* C19* 1.527(5) . ?
C13* C15 1.524(10) . ?
C13* C1A 1.577(12) . ?
C8 H8 0.9300 . ?
C1 H1 0.9300 . ?
C1 C2 1.386(4) . ?
C10* H10* 0.9300 . ?
C13 C20 1.515(4) . ?
C13 C19 1.530(4) . ?
C13 C14A 1.542(12) . ?
C13 C1B 1.553(9) . ?
C4* H4* 0.9300 . ?
C4* C3* 1.378(4) . ?
C4 H4 0.9300 . ?
C18 H18A 0.9600 . ?
C18 H18B 0.9600 . ?
C18 H18C 0.9600 . ?
C2 H2 0.9300 . ?
C1* H1* 0.9300 . ?
C1* C2* 1.383(4) . ?
C3* C2* 1.354(5) . ?
C18* H18D 0.9600 . ?
C18* H18E 0.9600 . ?
C18* H18F 0.9600 . ?
C16* H16G 0.9700 . ?
C16* H16H 0.9700 . ?
C16* H16E 0.9700 . ?
C16* H16F 0.9700 . ?
C16* C15B 1.564(7) . ?
C16* C14 1.500(8) . ?
C2* H2* 0.9300 . ?
C20* H20D 0.9600 . ?
C20* H20E 0.9600 . ?
C20* H20F 0.9600 . ?
C20 H20A 0.9600 . ?
C20 H20B 0.9600 . ?
C20 H20C 0.9600 . ?
C19* H19D 0.9600 . ?
C19* H19E 0.9600 . ?
C19* H19F 0.9600 . ?
C19 H19A 0.9600 . ?
C19 H19B 0.9600 . ?
C19 H19C 0.9600 . ?
C16 H16C 0.9700 . ?
C16 H16D 0.9700 . ?
C16 H16A 0.9700 . ?
C16 H16B 0.9700 . ?
C16 C14B 1.563(7) . ?
C16 C15A 1.490(8) . ?
C14B H14A 0.9700 . ?
C14B H14B 0.9700 . ?
C14B C1B 1.530(12) . ?
C15A H15A 0.9700 . ?
C15A H15B 0.9700 . ?
C15A C14A 1.476(16) . ?
C15B H15C 0.9700 . ?
C15B H15D 0.9700 . ?
C15B C15 1.517(12) . ?
C14 H14E 0.9700 . ?
C14 H14F 0.9700 . ?
C14 C1A 1.482(15) . ?
C15 H15E 0.9700 . ?
C15 H15F 0.9700 . ?
C14A H14C 0.9700 . ?
C14A H14D 0.9700 . ?
C1A H1AA 0.9700 . ?
C1A H1AB 0.9700 . ?
C1B H1BA 0.9700 . ?
C1B H1BB 0.9700 . ?

loop_
_geom_torsion_atom_site_label_1
_geom_torsion_atom_site_label_2
_geom_torsion_atom_site_label_3
_geom_torsion_atom_site_label_4
_geom_torsion
_geom_torsion_site_symmetry_1
_geom_torsion_site_symmetry_2
_geom_torsion_site_symmetry_3
_geom_torsion_site_symmetry_4
_geom_torsion_publ_flag
F1 C3 C4 C5 178.2(2) . . . . ?
F1 C3 C2 C1 -179.0(3) . . . . ?
F1* C3* C2* C1* 179.6(3) . . . . ?
O1 C9 C10 C11 -167.9(3) . . . . ?
O1 C9 C8 C7 21.1(4) . . . . ?
O1* C9* C8* C7* -16.4(4) . . . . ?
O1* C9* C10* C11* 171.8(3) . . . . ?
C6* C5* C4* C3* -0.2(4) . . . . ?
C6* C7* C8* C9* -178.2(3) . . . . ?
C6* C1* C2* C3* 0.3(5) . . . . ?
C7 C6 C5 C4 -177.5(3) . . . . ?
C7 C6 C1 C2 176.7(3) . . . . ?
C17* C16* C15B C15 50.1(7) . . . . ?
C17* C16* C14 C1A -54.0(7) . . . . ?
C5* C6* C7* C8* -10.6(5) . . . . ?
C5* C6* C1* C2* 0.0(5) . . . . ?
C5* C4* C3* F1* -179.6(2) . . . . ?
C5* C4* C3* C2* 0.6(5) . . . . ?
C12 C17 C16 C14B 19.7(5) . . . . ?
C12 C17 C16 C15A -19.5(6) . . . . ?
C12 C11 C10 C9 172.9(3) . . . . ?
C12 C13 C14A C15A 45.7(9) . . . . ?
C12 C13 C1B C14B -46.8(8) . . . . ?
C17 C12 C11 C10 49.1(4) . . . . ?
C17 C12 C13 C20 121.8(3) . . . . ?
C17 C12 C13 C19 -118.7(3) . . . . ?
C17 C12 C13 C14A -12.7(6) . . . . ?
C17 C12 C13 C1B 13.0(5) . . . . ?
C17 C16 C14B C1B -52.0(7) . . . . ?
C17 C16 C15A C14A 50.5(9) . . . . ?
C6 C7 C8 C9 175.9(3) . . . . ?
C6 C5 C4 C3 0.6(4) . . . . ?
C6 C1 C2 C3 1.0(5) . . . . ?
C11 C12 C17 C18 1.3(4) . . . . ?
C11 C12 C17 C16 -179.1(3) . . . . ?
C11 C12 C13 C20 -58.5(3) . . . . ?
C11 C12 C13 C19 61.0(3) . . . . ?
C11 C12 C13 C14A 166.9(5) . . . . ?
C11 C12 C13 C1B -167.3(4) . . . . ?
C10 C9 C8 C7 -156.1(3) . . . . ?
C7* C6* C5* C4* 179.4(3) . . . . ?
C7* C6* C1* C2* -179.4(3) . . . . ?
C8* C9* C10* C11* -6.4(4) . . . . ?
C5 C6 C1 C2 -1.8(5) . . . . ?
C12* C17* C16* C15B -18.8(5) . . . . ?
C12* C17* C16* C14 21.6(5) . . . . ?
C12* C11* C10* C9* -173.1(3) . . . . ?
C12* C13* C15 C15B 45.2(8) . . . . ?
C12* C13* C1A C14 -47.3(8) . . . . ?
C8 C7 C6 C5 8.9(5) . . . . ?
C8 C7 C6 C1 -169.5(3) . . . . ?
C8 C9 C10 C11 9.3(4) . . . . ?
C1 C6 C5 C4 1.0(4) . . . . ?
C10* C9* C8* C7* 161.8(3) . . . . ?
C10* C11* C12* C17* -50.3(4) . . . . ?
C10* C11* C12* C13* 129.3(3) . . . . ?
C13 C12 C17 C18 -179.0(3) . . . . ?
C13 C12 C17 C16 0.5(4) . . . . ?
C13 C12 C11 C10 -130.6(3) . . . . ?
C4* C3* C2* C1* -0.6(6) . . . . ?
C4 C3 C2 C1 0.6(5) . . . . ?
C18 C17 C16 C14B -160.7(4) . . . . ?
C18 C17 C16 C15A 160.1(5) . . . . ?
C2 C3 C4 C5 -1.4(5) . . . . ?
C1* C6* C5* C4* 0.0(5) . . . . ?
C1* C6* C7* C8* 168.8(3) . . . . ?
C18* C17* C12* C11* -2.2(4) . . . . ?
C18* C17* C12* C13* 178.2(3) . . . . ?
C18* C17* C16* C15B 162.2(4) . . . . ?
C18* C17* C16* C14 -157.4(4) . . . . ?
C16* C17* C12* C11* 178.9(3) . . . . ?
C16* C17* C12* C13* -0.6(4) . . . . ?
C16* C15B C15 C13* -64.7(9) . . . . ?
C16* C14 C1A C13* 69.4(9) . . . . ?
C20* C13* C12* C17* -120.6(3) . . . . ?
C20* C13* C12* C11* 59.8(3) . . . . ?
C20* C13* C15 C15B 162.3(7) . . . . ?
C20* C13* C1A C14 81.5(8) . . . . ?
C20 C13 C14A C15A -84.4(9) . . . . ?
C20 C13 C1B C14B -164.0(6) . . . . ?
C19* C13* C12* C17* 119.8(3) . . . . ?
C19* C13* C12* C11* -59.8(3) . . . . ?
C19* C13* C15 C15B -82.3(8) . . . . ?
C19* C13* C1A C14 -161.3(7) . . . . ?
C19 C13 C14A C15A 159.1(7) . . . . ?
C19 C13 C1B C14B 80.4(7) . . . . ?
C16 C14B C1B C13 66.2(8) . . . . ?
C16 C15A C14A C13 -66.2(10) . . . . ?
C15 C13* C12* C17* -12.2(5) . . . . ?
C15 C13* C12* C11* 168.2(4) . . . . ?
C1A C13* C12* C17* 12.5(5) . . . . ?
C1A C13* C12* C11* -167.0(5) . . . . ?

loop_
_twin_individual_id
_twin_individual_mass_fraction_refined
1 0.9(12)
2 0.1(12)
